data_9004262
loop_
_publ_author_name
'Burns, P. C.'
'Hawthorne, F. C.'

_publ_section_title
;
 Hydrogen bonding in colemanite: An X-ray and structure-energy study
;
_journal_name_full 'The Canadian Mineralogist'
_journal_page_first 297
_journal_page_last 304
_journal_volume 31
_journal_year 1993
_chemical_formula_sum 'B3 Ca0.94 H5 O8'
_chemical_name_mineral Colemanite
_space_group_IT_number 14
_symmetry_space_group_name_Hall '-P 2yab'
_symmetry_space_group_name_H-M 'P 1 21/a 1'
_cell_angle_alpha 90
_cell_angle_beta 110.12
_cell_angle_gamma 90
_cell_formula_units_Z 4
_cell_length_a 8.712
_cell_length_b 11.247
_cell_length_c 6.091
_cell_volume 560.398
_database_code_amcsd 0005295
_exptl_crystal_density_diffrn 2.408
_cod_original_formula_sum 'Ca.94 B3 O8 H5'
_cod_database_code 9004262

loop_
_space_group_symop_operation_xyz
x,y,z
1/2+x,1/2-y,z
1/2-x,1/2+y,-z
-x,-y,-z

loop_
_atom_site_aniso_label
_atom_site_aniso_U_11
_atom_site_aniso_U_22
_atom_site_aniso_U_33
_atom_site_aniso_U_12
_atom_site_aniso_U_13
_atom_site_aniso_U_23
Ca 0.00940 0.01180 0.00730 0.00070 0.00020 0.00030
B1 0.00650 0.00870 0.00690 -0.00010 0.00190 0.00030
B2 0.00590 0.00690 0.00650 0.00020 0.00140 -0.00040
B3 0.00690 0.00800 0.00580 -0.00050 0.00230 -0.00010
O1 0.00630 0.01140 0.00880 0.00180 0.00170 -0.00310
O2 0.00490 0.01120 0.00740 -0.00090 0.00110 0.00260
O-h3 0.00830 0.01150 0.00720 0.00180 -0.00200 -0.00200
O4 0.00880 0.01420 0.00690 -0.00440 -0.00030 0.00360
O5 0.00740 0.00630 0.00720 -0.00040 0.00000 -0.00010
O-h6 0.01720 0.01000 0.01030 0.00570 0.00260 0.00120
O-h7 0.01200 0.01280 0.00900 -0.00180 0.00540 -0.00120
OW8 0.01900 0.01660 0.01730 -0.00030 0.00560 0.00280

loop_
_atom_site_label
_atom_site_fract_x
_atom_site_fract_y
_atom_site_fract_z
_atom_site_occupancy
_atom_site_U_iso_or_equiv
_atom_site_type_symbol
_atom_site_attached_hydrogens
Ca 0.63480 0.21106 0.73664 0.94000 0.01020 Ca 0
B1 0.33430 0.21260 0.31360 1.00000 0.00750 B 0
B2 0.03970 0.17090 0.16220 1.00000 0.00660 B 0
B3 0.22070 0.05230 0.49620 1.00000 0.00690 B 0
O1 -0.01820 0.24675 0.31560 1.00000 0.00910 O 0
O2 0.18860 0.23140 0.13900 1.00000 0.00810 O 0
O-h3 -0.07980 0.16390 -0.07240 1.00000 0.01020 O 0
O4 0.34220 0.14800 0.50980 1.00000 0.01070 O 0
O5 0.08720 0.05558 0.27100 1.00000 0.00760 O 0
O-h6 0.29450 -0.06600 0.51440 1.00000 0.01300 O 0
O-h7 0.16680 0.07700 0.69720 1.00000 0.01080 O 0
OW8 0.61370 0.01870 0.90080 1.00000 0.01780 O 0
H1 -0.07500 0.08500 -0.13000 1.00000 0.02000 H 0
H2 0.33400 -0.10100 0.66900 1.00000 0.02000 H 0
H3 0.08000 0.02500 0.69900 1.00000 0.02000 H 0
H4 0.70100 -0.02500 0.01000 1.00000 0.02000 H 0
H5 0.51600 -0.01300 0.91900 1.00000 0.02000 H 0

loop_
_cod_changelog_entry_id
_cod_changelog_entry_author
_cod_changelog_entry_date
_cod_changelog_entry_text
1
;cod-tools version 3.8.0
Id: cif_guess_AMCSD_atom_types 9574 2023-05-10 09:00:05Z saulius
;
2023-05-10T18:48:49+03:00
;Derived atom types and hydrogen counts
from atom names that follow the AMCSD naming convention
(Wat == water, O-H == hydroxyl).
;
2
;cod-tools version 3.10.1
Id: cif_fix_AMCSD_aniso_labels 10200 2024-08-01 14:09:44Z saulius
;
2024-08-02T12:20:32+03:00
;Changed the following '_atom_site_aniso_label' values:
'Oh3' -> 'O-h3'
'Oh6' -> 'O-h6'
'Oh7' -> 'O-h7'
;

loop_
_cod_related_entry_id
_cod_related_entry_database
_cod_related_entry_code
1 AMCSD 0005295
